data_4506085
loop_
_publ_author_name
'Luo, Li'
'Wang, Peng'
'Xu, Guan-Cheng'
'Liu, Qing'
'Chen, Kai'
'Lu, Yi'
'Zhao, Yue'
'Sun, Wei-Yin'

_publ_section_title
;
 Zinc(II) and Cadmium(II) Complexes with Rigid
 3,3&#x2032;,5,5&#x2032;-Tetra(1H-imidazol-1-yl)-1,1&#x2032;-biphenyl and
 Varied Carboxylate Ligands
;
_journal_issue 5
_journal_name_full 'Crystal Growth &amp; Design'
_journal_page_first 2634
_journal_paper_doi 10.1021/cg300220q
_journal_volume 12
_journal_year 2012
_chemical_formula_moiety 'C44 H42 Cd2 N8 O8, 4(O)'
_chemical_formula_sum 'C44 H42 Cd2 N8 O12'
_chemical_formula_weight 1099.59
_chemical_name_systematic
; 
 ? 
;
_space_group_IT_number 15
_symmetry_cell_setting monoclinic
_symmetry_space_group_name_Hall '-C 2yc'
_symmetry_space_group_name_H-M 'C 1 2/c 1'
_atom_sites_solution_hydrogens geom
_atom_sites_solution_primary direct
_atom_sites_solution_secondary difmap
_audit_creation_method SHELXL-97
_cell_angle_alpha 90.00
_cell_angle_beta 99.301(2)
_cell_angle_gamma 90.00
_cell_formula_units_Z 8
_cell_length_a 42.542(5)
_cell_length_b 13.6415(15)
_cell_length_c 15.2419(16)
_cell_measurement_reflns_used 4518
_cell_measurement_temperature 293(2)
_cell_measurement_theta_max 26.88
_cell_measurement_theta_min 2.61
_cell_volume 8729.1(17)
_computing_cell_refinement 'Bruker SMART'
_computing_data_collection 'Bruker SMART'
_computing_data_reduction 'Bruker SAINT'
_computing_molecular_graphics 'Bruker SHELXTL'
_computing_publication_material 'Bruker SHELXTL'
_computing_structure_refinement 'SHELXL-97 (Sheldrick, 1997)'
_computing_structure_solution 'SHELXS-97 (Sheldrick, 1990)'
_diffrn_ambient_temperature 293(2)
_diffrn_measured_fraction_theta_full 0.988
_diffrn_measured_fraction_theta_max 0.988
_diffrn_measurement_device_type 'CCD area detector'
_diffrn_measurement_method 'phi and omega scans'
_diffrn_radiation_monochromator graphite
_diffrn_radiation_source 'fine-focus sealed tube'
_diffrn_radiation_type MoK\a
_diffrn_radiation_wavelength 0.71073
_diffrn_reflns_av_R_equivalents 0.0450
_diffrn_reflns_av_sigmaI/netI 0.0677
_diffrn_reflns_limit_h_max 52
_diffrn_reflns_limit_h_min -52
_diffrn_reflns_limit_k_max 11
_diffrn_reflns_limit_k_min -16
_diffrn_reflns_limit_l_max 18
_diffrn_reflns_limit_l_min -18
_diffrn_reflns_number 23791
_diffrn_reflns_theta_full 26.00
_diffrn_reflns_theta_max 26.00
_diffrn_reflns_theta_min 0.97
_exptl_absorpt_coefficient_mu 1.048
_exptl_absorpt_correction_T_max 0.8338
_exptl_absorpt_correction_T_min 0.8022
_exptl_absorpt_correction_type multi-scan
_exptl_absorpt_process_details 'SADBAS (Bruker,2000)'
_exptl_crystal_colour yellow
_exptl_crystal_density_diffrn 1.661
_exptl_crystal_density_method 'not measured'
_exptl_crystal_description block
_exptl_crystal_F_000 4368
_exptl_crystal_size_max 0.22
_exptl_crystal_size_mid 0.20
_exptl_crystal_size_min 0.18
_refine_diff_density_max 1.364
_refine_diff_density_min -1.687
_refine_diff_density_rms 0.153
_refine_ls_extinction_method none
_refine_ls_goodness_of_fit_ref 1.128
_refine_ls_hydrogen_treatment constr
_refine_ls_matrix_type full
_refine_ls_number_parameters 595
_refine_ls_number_reflns 8490
_refine_ls_number_restraints 31
_refine_ls_restrained_S_all 1.134
_refine_ls_R_factor_all 0.0793
_refine_ls_R_factor_gt 0.0607
_refine_ls_shift/su_max 0.004
_refine_ls_shift/su_mean 0.001
_refine_ls_structure_factor_coef Fsqd
_refine_ls_weighting_details 'calc w=1/[\s^2^(Fo^2^)+(0.0904P)^2^+51.4690P] where P=(Fo^2^+2Fc^2^)/3'
_refine_ls_weighting_scheme calc
_refine_ls_wR_factor_gt 0.1787
_refine_ls_wR_factor_ref 0.2066
_reflns_number_gt 6625
_reflns_number_total 8490
_reflns_threshold_expression >2sigma(I)
_cod_data_source_file cg300220q_si_002.cif
_cod_data_source_block 5
_cod_depositor_comments
;
The following automatic conversions were performed:

'_symmetry_cell_setting' value 'Monoclinic' changed to 'monoclinic'
according to /home/saulius/struct/CIF-dictionaries/cif_core.dic
dictionary named 'cif_core.dic' version 2.4.1 from 2010-06-29.

Automatic conversion script
Id: cif_fix_values 1715 2011-07-08 13:25:40Z adriana 
;
_cod_original_cell_volume 8729.1(16)
_cod_original_sg_symbol_Hall '-C 2yc '
_cod_original_sg_symbol_H-M 'C2/c  '
_cod_database_code 4506085

loop_
_symmetry_equiv_pos_as_xyz
'x, y, z'
'-x, y, -z+1/2'
'x+1/2, y+1/2, z'
'-x+1/2, y+1/2, -z+1/2'
'-x, -y, -z'
'x, -y, z-1/2'
'-x+1/2, -y+1/2, -z'
'x+1/2, -y+1/2, z-1/2'

loop_
_atom_site_label
_atom_site_type_symbol
_atom_site_fract_x
_atom_site_fract_y
_atom_site_fract_z
_atom_site_U_iso_or_equiv
_atom_site_adp_type
_atom_site_occupancy
_atom_site_symmetry_multiplicity
_atom_site_calc_flag
_atom_site_refinement_flags
Cd1 Cd 0.032470(10) 0.24529(3) 0.35258(3) 0.02912(17) Uani 1 1 d .
Cd2 Cd 0.218033(10) 1.23383(3) 0.38989(3) 0.03062(18) Uani 1 1 d .
C1 C 0.20953(16) 0.7333(5) 0.3820(5) 0.0342(14) Uani 1 1 d .
H1 H 0.2315 0.7314 0.3855 0.041 Uiso 1 1 calc R
C2 C 0.19123(14) 0.6481(5) 0.3741(4) 0.0329(14) Uani 1 1 d .
C3 C 0.15858(14) 0.6495(5) 0.3711(4) 0.0311(13) Uani 1 1 d .
H3 H 0.1471 0.5912 0.3668 0.037 Uiso 1 1 calc R
C4 C 0.14314(14) 0.7386(4) 0.3746(4) 0.0267(13) Uani 1 1 d .
C5 C 0.16059(14) 0.8253(4) 0.3797(4) 0.0296(13) Uani 1 1 d .
H5 H 0.1503 0.8855 0.3798 0.036 Uiso 1 1 calc R
C6 C 0.19328(14) 0.8213(4) 0.3845(4) 0.0277(13) Uani 1 1 d .
C7 C 0.10756(14) 0.7417(4) 0.3685(4) 0.0267(13) Uani 1 1 d .
C8 C 0.09061(14) 0.6547(4) 0.3731(4) 0.0305(13) Uani 1 1 d .
H8 H 0.1014 0.5953 0.3820 0.037 Uiso 1 1 calc R
C9 C 0.05750(13) 0.6570(4) 0.3646(4) 0.0287(13) Uani 1 1 d .
C10 C 0.04130(15) 0.7446(4) 0.3573(4) 0.0300(13) Uani 1 1 d .
H10 H 0.0192 0.7459 0.3527 0.036 Uiso 1 1 calc R
C11 C 0.05829(13) 0.8305(4) 0.3570(4) 0.0271(12) Uani 1 1 d .
C12 C 0.09113(14) 0.8307(4) 0.3614(4) 0.0297(13) Uani 1 1 d .
H12 H 0.1021 0.8894 0.3596 0.036 Uiso 1 1 calc R
C21 C 0.1353(3) 0.4651(9) 0.6616(7) 0.096(4) Uani 1 1 d .
H32 H 0.1379 0.5325 0.6688 0.115 Uiso 1 1 calc R
C22 C 0.1610(3) 0.4049(10) 0.6579(7) 0.084(3) Uani 1 1 d .
H31 H 0.1812 0.4327 0.6631 0.100 Uiso 1 1 calc R
C23 C 0.15817(18) 0.3100(8) 0.6473(5) 0.055(2) Uani 1 1 d .
C24 C 0.12907(19) 0.2677(7) 0.6424(5) 0.052(2) Uani 1 1 d .
H28 H 0.1274 0.1998 0.6393 0.062 Uiso 1 1 calc R
C25 C 0.1018(2) 0.3230(9) 0.6419(5) 0.068(3) Uani 1 1 d .
C26 C 0.1062(3) 0.4234(11) 0.6544(7) 0.095(4) Uani 1 1 d .
H29 H 0.0886 0.4628 0.6579 0.114 Uiso 1 1 calc R
C31 C -0.1090(3) 0.0269(9) 0.4377(6) 0.085(3) Uani 1 1 d .
H37 H -0.1046 -0.0381 0.4538 0.102 Uiso 1 1 calc R
C32 C -0.1409(2) 0.0625(9) 0.4222(6) 0.078(3) Uani 1 1 d .
H38 H -0.1577 0.0197 0.4252 0.094 Uiso 1 1 calc R
C33 C -0.14704(18) 0.1601(8) 0.4026(5) 0.057(2) Uani 1 1 d U
C34 C -0.12150(19) 0.2214(7) 0.3993(5) 0.052(2) Uani 1 1 d .
H40 H -0.1251 0.2880 0.3892 0.063 Uiso 1 1 calc R
C35 C -0.09075(17) 0.1859(7) 0.4105(5) 0.050(2) Uani 1 1 d .
C36 C -0.0849(2) 0.0905(8) 0.4284(5) 0.064(2) Uani 1 1 d .
H36 H -0.0641 0.0674 0.4347 0.077 Uiso 1 1 calc R
C101 C 0.19778(15) 0.4663(5) 0.3875(5) 0.0374(15) Uani 1 1 d .
H15 H 0.1794 0.4536 0.4112 0.045 Uiso 1 1 calc R
C102 C 0.24092(17) 0.4465(5) 0.3340(6) 0.052(2) Uani 1 1 d .
H14 H 0.2581 0.4167 0.3138 0.062 Uiso 1 1 calc R
C103 C 0.23495(16) 0.5446(5) 0.3320(6) 0.051(2) Uani 1 1 d .
H13 H 0.2471 0.5935 0.3114 0.062 Uiso 1 1 calc R
C201 C 0.04939(16) 0.4761(5) 0.3483(5) 0.0390(16) Uani 1 1 d .
H22 H 0.0690 0.4615 0.3317 0.047 Uiso 1 1 calc R
C202 C 0.00300(19) 0.4625(6) 0.3831(7) 0.070(3) Uani 1 1 d .
H24 H -0.0160 0.4354 0.3942 0.085 Uiso 1 1 calc R
C203 C 0.01081(18) 0.5585(6) 0.3906(7) 0.065(3) Uani 1 1 d .
H23 H -0.0016 0.6085 0.4085 0.077 Uiso 1 1 calc R
C231 C 0.1874(2) 0.2506(9) 0.6456(6) 0.077(3) Uani 1 1 d U
H33A H 0.1831 0.1839 0.6622 0.092 Uiso 1 1 calc R
H33B H 0.2041 0.2760 0.6906 0.092 Uiso 1 1 calc R
C232 C 0.19954(18) 0.2477(7) 0.5594(6) 0.050(2) Uani 1 1 d U
C251 C 0.0686(2) 0.2758(10) 0.6287(6) 0.082(3) Uani 1 1 d U
H26A H 0.0703 0.2131 0.6591 0.099 Uiso 1 1 calc R
H26B H 0.0547 0.3170 0.6574 0.099 Uiso 1 1 calc R
C252 C 0.05332(19) 0.2596(8) 0.5359(5) 0.060(2) Uani 1 1 d U
C301 C 0.01193(17) 0.9320(6) 0.3837(6) 0.060(3) Uani 1 1 d .
H21 H -0.0013 0.8827 0.3990 0.072 Uiso 1 1 calc R
C302 C 0.00628(17) 1.0289(6) 0.3814(6) 0.054(2) Uani 1 1 d U
H20 H -0.0119 1.0579 0.3962 0.065 Uiso 1 1 calc R
C303 C 0.05188(15) 1.0123(5) 0.3412(5) 0.0341(14) Uani 1 1 d .
H19 H 0.0712 1.0261 0.3227 0.041 Uiso 1 1 calc R
C331 C -0.18092(19) 0.1954(9) 0.3871(6) 0.074(3) Uani 1 1 d U
H41A H -0.1819 0.2566 0.4189 0.089 Uiso 1 1 calc R
H41B H -0.1939 0.1480 0.4126 0.089 Uiso 1 1 calc R
C332 C -0.19528(17) 0.2112(7) 0.2914(5) 0.053(2) Uani 1 1 d U
C351 C -0.0629(2) 0.2529(8) 0.4035(6) 0.064(3) Uani 1 1 d .
H34A H -0.0691 0.3196 0.4145 0.077 Uiso 1 1 calc R
H34B H -0.0454 0.2354 0.4498 0.077 Uiso 1 1 calc R
C352 C -0.05132(17) 0.2496(6) 0.3150(5) 0.0413(17) Uani 1 1 d .
C401 C 0.20105(17) 1.0013(5) 0.3871(6) 0.053(2) Uani 1 1 d .
H18 H 0.1796 1.0181 0.3759 0.063 Uiso 1 1 calc R
C402 C 0.25111(18) 1.0156(6) 0.4138(7) 0.060(2) Uani 1 1 d .
H17 H 0.2714 1.0427 0.4244 0.072 Uiso 1 1 calc R
C403 C 0.24437(17) 0.9172(6) 0.4098(7) 0.071(3) Uani 1 1 d .
H16 H 0.2589 0.8657 0.4177 0.085 Uiso 1 1 calc R
N11 N 0.20716(12) 0.5570(4) 0.3666(4) 0.0364(13) Uani 1 1 d .
N12 N 0.21782(13) 0.3984(4) 0.3700(4) 0.0421(14) Uani 1 1 d .
N21 N 0.04009(12) 0.5687(4) 0.3672(4) 0.0345(12) Uani 1 1 d .
N22 N 0.02772(14) 0.4109(4) 0.3563(4) 0.0435(15) Uani 1 1 d .
N31 N 0.04167(12) 0.9209(4) 0.3582(4) 0.0328(12) Uani 1 1 d .
N32 N 0.03052(13) 1.0791(4) 0.3547(4) 0.0425(15) Uani 1 1 d U
N41 N 0.21177(12) 0.9104(4) 0.3918(4) 0.0348(13) Uani 1 1 d .
N42 N 0.22459(14) 1.0652(4) 0.4003(4) 0.0451(15) Uani 1 1 d .
O1 O 0.22745(12) 0.2546(4) 0.5568(4) 0.0562(15) Uani 1 1 d .
O2 O 0.18106(16) 0.2415(7) 0.4888(4) 0.095(3) Uani 1 1 d .
O3 O 0.07058(13) 0.2574(6) 0.4757(4) 0.071(2) Uani 1 1 d .
O4 O 0.02393(13) 0.2502(4) 0.5193(4) 0.0545(15) Uani 1 1 d .
O5 O -0.02323(12) 0.2406(4) 0.3119(4) 0.0472(13) Uani 1 1 d .
O6 O -0.07107(15) 0.2552(6) 0.2439(4) 0.082(3) Uani 1 1 d .
O7 O -0.17786(11) 0.2055(5) 0.2308(3) 0.0561(15) Uani 1 1 d .
O8 O -0.22460(12) 0.2257(4) 0.2728(4) 0.0491(13) Uani 1 1 d .
O1W O 0.12524(15) 0.4406(5) 0.4383(5) 0.082(2) Uani 1 1 d .
O2W O 0.37136(15) 0.8374(6) 0.2098(4) 0.0776(19) Uani 1 1 d .
O3W O 0.37497(13) 0.5428(5) 0.1988(4) 0.0689(17) Uani 1 1 d .
O4W O 0.37619(15) 0.6594(6) 0.0585(5) 0.081(2) Uani 1 1 d .

loop_
_atom_site_aniso_label
_atom_site_aniso_U_11
_atom_site_aniso_U_22
_atom_site_aniso_U_33
_atom_site_aniso_U_23
_atom_site_aniso_U_13
_atom_site_aniso_U_12
Cd1 0.0268(3) 0.0179(3) 0.0424(3) -0.00183(18) 0.0049(2) 0.00080(15)
Cd2 0.0267(3) 0.0189(3) 0.0459(3) -0.00255(19) 0.0047(2) 0.00038(16)
C1 0.027(3) 0.021(3) 0.056(4) -0.001(3) 0.010(3) 0.002(2)
C2 0.027(3) 0.023(3) 0.050(4) 0.002(3) 0.010(3) 0.003(2)
C3 0.028(3) 0.020(3) 0.043(4) 0.000(3) 0.001(3) -0.002(2)
C4 0.029(3) 0.019(3) 0.033(3) 0.000(2) 0.009(2) 0.001(2)
C5 0.028(3) 0.017(3) 0.043(4) -0.001(3) 0.002(3) 0.002(2)
C6 0.030(3) 0.017(3) 0.037(3) -0.002(2) 0.011(2) -0.003(2)
C7 0.026(3) 0.022(3) 0.031(3) -0.004(2) 0.003(2) 0.001(2)
C8 0.027(3) 0.015(3) 0.051(4) -0.003(3) 0.010(3) 0.004(2)
C9 0.025(3) 0.022(3) 0.039(3) -0.003(3) 0.006(2) -0.004(2)
C10 0.026(3) 0.024(3) 0.040(4) -0.003(3) 0.006(3) 0.001(2)
C11 0.027(3) 0.023(3) 0.030(3) -0.001(2) 0.002(2) 0.006(2)
C12 0.029(3) 0.018(3) 0.045(4) -0.002(3) 0.015(3) -0.001(2)
C21 0.144(12) 0.064(8) 0.071(7) -0.010(6) -0.006(8) -0.010(8)
C22 0.070(7) 0.107(10) 0.073(7) -0.001(7) 0.012(5) -0.018(7)
C23 0.044(4) 0.083(7) 0.036(4) -0.009(4) 0.003(3) -0.004(4)
C24 0.048(5) 0.078(6) 0.027(4) -0.011(4) 0.000(3) 0.000(4)
C25 0.053(5) 0.114(9) 0.042(5) -0.014(5) 0.021(4) 0.001(5)
C26 0.108(9) 0.115(11) 0.065(7) 0.003(7) 0.026(6) 0.057(8)
C31 0.113(9) 0.082(8) 0.057(6) 0.003(5) 0.010(6) 0.009(7)
C32 0.081(7) 0.099(9) 0.059(6) -0.007(6) 0.025(5) -0.040(6)
C33 0.047(4) 0.087(6) 0.038(4) 0.004(4) 0.013(3) -0.004(4)
C34 0.050(4) 0.069(6) 0.042(4) 0.006(4) 0.015(3) 0.010(4)
C35 0.039(4) 0.081(7) 0.030(4) -0.002(4) 0.011(3) -0.001(4)
C36 0.055(5) 0.089(8) 0.049(5) 0.005(5) 0.008(4) 0.008(5)
C101 0.030(3) 0.028(4) 0.057(4) 0.003(3) 0.013(3) 0.003(3)
C102 0.045(4) 0.027(4) 0.091(6) 0.011(4) 0.032(4) 0.011(3)
C103 0.032(3) 0.027(4) 0.102(6) 0.010(4) 0.033(4) 0.006(3)
C201 0.034(3) 0.026(4) 0.059(4) -0.009(3) 0.014(3) -0.002(3)
C202 0.048(5) 0.033(4) 0.142(9) -0.017(5) 0.049(5) -0.013(4)
C203 0.048(4) 0.025(4) 0.132(8) -0.019(5) 0.049(5) -0.008(3)
C231 0.044(4) 0.135(8) 0.050(5) -0.003(5) 0.003(4) 0.022(5)
C232 0.028(4) 0.074(6) 0.048(4) -0.005(4) 0.004(3) 0.002(3)
C251 0.049(5) 0.153(9) 0.047(5) 0.000(5) 0.012(4) -0.005(5)
C252 0.037(4) 0.102(7) 0.042(4) -0.002(4) 0.009(3) 0.011(4)
C301 0.044(4) 0.028(4) 0.122(8) 0.018(4) 0.053(5) 0.012(3)
C302 0.042(4) 0.033(4) 0.094(5) 0.009(4) 0.032(4) 0.015(3)
C303 0.032(3) 0.022(3) 0.050(4) 0.005(3) 0.009(3) 0.000(3)
C331 0.044(4) 0.128(8) 0.054(5) 0.004(5) 0.020(4) 0.004(5)
C332 0.036(4) 0.079(6) 0.047(4) 0.006(4) 0.012(3) -0.005(4)
C351 0.043(5) 0.099(8) 0.052(5) -0.012(5) 0.010(4) -0.012(4)
C352 0.030(4) 0.052(5) 0.041(4) -0.002(3) 0.003(3) -0.004(3)
C401 0.034(4) 0.017(3) 0.107(7) -0.006(4) 0.013(4) 0.000(3)
C402 0.038(4) 0.033(4) 0.109(7) 0.003(4) 0.010(4) -0.008(3)
C403 0.027(4) 0.034(4) 0.146(9) -0.003(5) -0.002(5) -0.006(3)
N11 0.031(3) 0.019(3) 0.061(4) 0.001(2) 0.010(2) 0.003(2)
N12 0.044(3) 0.017(3) 0.068(4) -0.001(3) 0.018(3) 0.005(2)
N21 0.031(3) 0.018(3) 0.055(3) -0.005(2) 0.009(2) -0.001(2)
N22 0.045(3) 0.017(3) 0.071(4) -0.011(3) 0.017(3) -0.007(2)
N31 0.027(3) 0.020(3) 0.053(3) 0.003(2) 0.011(2) 0.006(2)
N32 0.038(3) 0.027(3) 0.068(4) 0.005(3) 0.023(3) 0.010(2)
N41 0.025(3) 0.019(3) 0.059(4) -0.005(2) 0.005(2) -0.005(2)
N42 0.037(3) 0.025(3) 0.073(4) -0.005(3) 0.007(3) -0.003(2)
O1 0.029(3) 0.063(4) 0.074(4) -0.003(3) 0.000(3) -0.004(2)
O2 0.047(4) 0.194(10) 0.044(4) -0.011(4) 0.010(3) -0.014(4)
O3 0.036(3) 0.129(7) 0.048(3) -0.005(3) 0.009(3) 0.015(3)
O4 0.038(3) 0.055(4) 0.074(4) -0.009(3) 0.019(3) -0.007(2)
O5 0.027(3) 0.051(3) 0.062(3) -0.001(3) 0.002(2) 0.003(2)
O6 0.037(3) 0.155(8) 0.055(4) -0.003(4) 0.016(3) 0.003(3)
O7 0.034(3) 0.090(5) 0.045(3) 0.000(3) 0.009(2) -0.007(3)
O8 0.035(3) 0.057(4) 0.057(3) 0.011(3) 0.014(2) -0.002(2)
O1W 0.078(4) 0.074(5) 0.101(5) 0.018(4) 0.033(4) 0.005(4)
O2W 0.079(4) 0.075(5) 0.077(4) 0.006(4) 0.008(3) 0.004(4)
O3W 0.055(3) 0.060(4) 0.095(5) -0.024(4) 0.020(3) 0.001(3)
O4W 0.075(4) 0.084(5) 0.083(5) 0.018(4) 0.012(4) 0.005(4)

loop_
_atom_type_symbol
_atom_type_description
_atom_type_scat_dispersion_real
_atom_type_scat_dispersion_imag
_atom_type_scat_source
C C 0.0033 0.0016 'International Tables Vol C Tables 4.2.6.8 and 6.1.1.4'
H H 0.0000 0.0000 'International Tables Vol C Tables 4.2.6.8 and 6.1.1.4'
N N 0.0061 0.0033 'International Tables Vol C Tables 4.2.6.8 and 6.1.1.4'
O O 0.0106 0.0060 'International Tables Vol C Tables 4.2.6.8 and 6.1.1.4'
Cd Cd -0.8075 1.2024 'International Tables Vol C Tables 4.2.6.8 and 6.1.1.4'

loop_
_geom_angle_atom_site_label_1
_geom_angle_atom_site_label_2
_geom_angle_atom_site_label_3
_geom_angle
_geom_angle_site_symmetry_1
_geom_angle_site_symmetry_3
N32 Cd1 N22 172.1(2) 1_545 .
N32 Cd1 O3 94.8(2) 1_545 .
N22 Cd1 O3 87.8(3) . .
N32 Cd1 O5 86.49(19) 1_545 .
N22 Cd1 O5 86.8(2) . .
O3 Cd1 O5 140.5(2) . .
N32 Cd1 O6 95.5(2) 1_545 2
N22 Cd1 O6 91.8(3) . 2
O3 Cd1 O6 92.0(2) . 2
O5 Cd1 O6 127.3(2) . 2
N32 Cd1 O5 89.3(2) 1_545 2
N22 Cd1 O5 92.9(2) . 2
O3 Cd1 O5 144.24(18) . 2
O5 Cd1 O5 75.2(2) . 2
O6 Cd1 O5 52.25(19) 2 2
N32 Cd1 O4 90.06(19) 1_545 .
N22 Cd1 O4 85.6(2) . .
O3 Cd1 O4 52.57(18) . .
O5 Cd1 O4 87.98(18) . .
O6 Cd1 O4 144.5(2) 2 .
O5 Cd1 O4 163.13(18) 2 .
N12 Cd2 N42 171.8(2) 1_565 .
N12 Cd2 O7 94.1(2) 1_565 2_565
N42 Cd2 O7 87.4(2) . 2_565
N12 Cd2 O1 87.8(2) 1_565 7_566
N42 Cd2 O1 86.7(2) . 7_566
O7 Cd2 O1 147.7(2) 2_565 7_566
N12 Cd2 O2 93.0(3) 1_565 1_565
N42 Cd2 O2 94.9(3) . 1_565
O7 Cd2 O2 91.9(2) 2_565 1_565
O1 Cd2 O2 120.3(2) 7_566 1_565
N12 Cd2 O1 91.2(2) 1_565 1_565
N42 Cd2 O1 92.5(2) . 1_565
O7 Cd2 O1 142.15(17) 2_565 1_565
O1 Cd2 O1 69.9(2) 7_566 1_565
O2 Cd2 O1 50.4(2) 1_565 1_565
N12 Cd2 O8 84.9(2) 1_565 2_565
N42 Cd2 O8 89.6(2) . 2_565
O7 Cd2 O8 53.51(17) 2_565 2_565
O1 Cd2 O8 94.73(19) 7_566 2_565
O2 Cd2 O8 144.9(2) 1_565 2_565
O1 Cd2 O8 164.26(18) 1_565 2_565
C6 C1 C2 116.7(6) . .
C6 C1 H1 121.6 . .
C2 C1 H1 121.6 . .
C3 C2 C1 122.4(6) . .
C3 C2 N11 119.8(6) . .
C1 C2 N11 117.9(5) . .
C2 C3 C4 119.4(6) . .
C2 C3 H3 120.3 . .
C4 C3 H3 120.3 . .
C3 C4 C5 119.7(6) . .
C3 C4 C7 120.1(5) . .
C5 C4 C7 120.2(5) . .
C6 C5 C4 119.5(6) . .
C6 C5 H5 120.2 . .
C4 C5 H5 120.2 . .
C5 C6 C1 122.3(6) . .
C5 C6 N41 120.2(5) . .
C1 C6 N41 117.6(5) . .
C12 C7 C8 119.1(6) . .
C12 C7 C4 121.1(5) . .
C8 C7 C4 119.8(5) . .
C9 C8 C7 119.9(5) . .
C9 C8 H8 120.0 . .
C7 C8 H8 120.0 . .
C10 C9 C8 120.8(6) . .
C10 C9 N21 118.9(5) . .
C8 C9 N21 120.2(5) . .
C9 C10 C11 118.9(6) . .
C9 C10 H10 120.6 . .
C11 C10 H10 120.6 . .
C10 C11 C12 121.8(6) . .
C10 C11 N31 118.4(5) . .
C12 C11 N31 119.7(5) . .
C11 C12 C7 119.3(6) . .
C11 C12 H12 120.3 . .
C7 C12 H12 120.3 . .
C26 C21 C22 118.0(12) . .
C26 C21 H32 121.0 . .
C22 C21 H32 121.0 . .
C23 C22 C21 122.6(11) . .
C23 C22 H31 118.7 . .
C21 C22 H31 118.7 . .
C22 C23 C24 119.5(9) . .
C22 C23 C231 118.8(9) . .
C24 C23 C231 121.6(10) . .
C23 C24 C25 121.8(10) . .
C23 C24 H28 119.1 . .
C25 C24 H28 119.1 . .
C24 C25 C26 116.2(9) . .
C24 C25 C251 121.7(11) . .
C26 C25 C251 122.1(10) . .
C21 C26 C25 121.8(11) . .
C21 C26 H29 119.1 . .
C25 C26 H29 119.1 . .
C36 C31 C32 118.4(11) . .
C36 C31 H37 120.8 . .
C32 C31 H37 120.8 . .
C33 C32 C31 120.4(9) . .
C33 C32 H38 119.8 . .
C31 C32 H38 119.8 . .
C34 C33 C32 118.1(8) . .
C34 C33 C331 122.8(10) . .
C32 C33 C331 119.0(9) . .
C33 C34 C35 121.3(9) . .
C33 C34 H40 119.3 . .
C35 C34 H40 119.3 . .
C36 C35 C34 120.3(8) . .
C36 C35 C351 118.6(8) . .
C34 C35 C351 121.1(9) . .
C35 C36 C31 121.3(9) . .
C35 C36 H36 119.4 . .
C31 C36 H36 119.4 . .
N12 C101 N11 111.8(6) . .
N12 C101 H15 124.1 . .
N11 C101 H15 124.1 . .
C103 C102 N12 109.7(6) . .
C103 C102 H14 125.2 . .
N12 C102 H14 125.2 . .
C102 C103 N11 106.3(6) . .
C102 C103 H13 126.9 . .
N11 C103 H13 126.9 . .
N22 C201 N21 112.2(6) . .
N22 C201 H22 123.9 . .
N21 C201 H22 123.9 . .
C203 C202 N22 109.3(6) . .
C203 C202 H24 125.4 . .
N22 C202 H24 125.4 . .
C202 C203 N21 107.4(6) . .
C202 C203 H23 126.3 . .
N21 C203 H23 126.3 . .
C23 C231 C232 116.2(8) . .
C23 C231 H33A 108.2 . .
C232 C231 H33A 108.2 . .
C23 C231 H33B 108.2 . .
C232 C231 H33B 108.2 . .
H33A C231 H33B 107.4 . .
O1 C232 O2 118.3(8) . .
O1 C232 C231 121.0(8) . .
O2 C232 C231 120.6(7) . .
C252 C251 C25 116.3(7) . .
C252 C251 H26A 108.2 . .
C25 C251 H26A 108.2 . .
C252 C251 H26B 108.2 . .
C25 C251 H26B 108.2 . .
H26A C251 H26B 107.4 . .
O4 C252 O3 122.2(8) . .
O4 C252 C251 119.0(7) . .
O3 C252 C251 118.7(7) . .
C302 C301 N31 105.5(6) . .
C302 C301 H21 127.3 . .
N31 C301 H21 127.3 . .
C301 C302 N32 111.3(6) . .
C301 C302 H20 124.4 . .
N32 C302 H20 124.4 . .
N32 C303 N31 110.7(5) . .
N32 C303 H19 124.7 . .
N31 C303 H19 124.7 . .
C33 C331 C332 115.3(7) . .
C33 C331 H41A 108.4 . .
C332 C331 H41A 108.4 . .
C33 C331 H41B 108.4 . .
C332 C331 H41B 108.4 . .
H41A C331 H41B 107.5 . .
O8 C332 O7 121.3(7) . .
O8 C332 C331 118.6(7) . .
O7 C332 C331 120.1(7) . .
C352 C351 C35 114.7(7) . .
C352 C351 H34A 108.6 . .
C35 C351 H34A 108.6 . .
C352 C351 H34B 108.6 . .
C35 C351 H34B 108.6 . .
H34A C351 H34B 107.6 . .
O5 C352 O6 119.8(7) . .
O5 C352 C351 120.4(7) . .
O6 C352 C351 119.8(7) . .
N42 C401 N41 111.5(6) . .
N42 C401 H18 124.3 . .
N41 C401 H18 124.3 . .
N42 C402 C403 109.4(7) . .
N42 C402 H17 125.3 . .
C403 C402 H17 125.3 . .
C402 C403 N41 105.8(7) . .
C402 C403 H16 127.1 . .
N41 C403 H16 127.1 . .
C101 N11 C103 106.3(5) . .
C101 N11 C2 127.9(5) . .
C103 N11 C2 125.7(6) . .
C101 N12 C102 105.9(6) . .
C101 N12 Cd2 131.3(5) . 1_545
C102 N12 Cd2 122.8(4) . 1_545
C203 N21 C201 105.7(6) . .
C203 N21 C9 126.8(6) . .
C201 N21 C9 127.5(5) . .
C201 N22 C202 105.3(6) . .
C201 N22 Cd1 127.7(5) . .
C202 N22 Cd1 126.1(5) . .
C303 N31 C301 106.6(5) . .
C303 N31 C11 128.2(5) . .
C301 N31 C11 125.0(5) . .
C303 N32 C302 105.9(6) . .
C303 N32 Cd1 131.0(4) . 1_565
C302 N32 Cd1 122.7(4) . 1_565
C401 N41 C403 106.1(6) . .
C401 N41 C6 127.5(5) . .
C403 N41 C6 126.4(6) . .
C402 N42 C401 107.3(6) . .
C402 N42 Cd2 128.1(5) . .
C401 N42 Cd2 124.5(5) . .
C232 O1 Cd2 158.1(6) . 7_566
C232 O1 Cd2 91.5(5) . 1_545
Cd2 O1 Cd2 110.1(2) 7_566 1_545
C232 O2 Cd2 99.5(5) . 1_545
C252 O3 Cd1 100.4(5) . .
C252 O4 Cd1 84.7(5) . .
C352 O5 Cd1 161.2(5) . .
C352 O5 Cd1 92.4(5) . 2
Cd1 O5 Cd1 104.8(2) . 2
C352 O6 Cd1 95.6(5) . 2
C332 O7 Cd2 97.1(4) . 2_545
C332 O8 Cd2 88.0(4) . 2_545

loop_
_geom_bond_atom_site_label_1
_geom_bond_atom_site_label_2
_geom_bond_distance
_geom_bond_site_symmetry_2
Cd1 N32 2.270(6) 1_545
Cd1 N22 2.270(6) .
Cd1 O3 2.279(6) .
Cd1 O5 2.351(5) .
Cd1 O6 2.379(6) 2
Cd1 O5 2.475(6) 2
Cd1 O4 2.625(6) .
Cd2 N12 2.265(6) 1_565
Cd2 N42 2.319(6) .
Cd2 O7 2.332(5) 2_565
Cd2 O1 2.336(5) 7_566
Cd2 O2 2.350(6) 1_565
Cd2 O1 2.527(6) 1_565
Cd2 O8 2.542(5) 2_565
C1 C6 1.388(9) .
C1 C2 1.394(9) .
C1 H1 0.9300 .
C2 C3 1.383(8) .
C2 N11 1.429(8) .
C3 C4 1.386(8) .
C3 H3 0.9300 .
C4 C5 1.392(8) .
C4 C7 1.502(9) .
C5 C6 1.382(8) .
C5 H5 0.9300 .
C6 N41 1.442(8) .
C7 C12 1.396(8) .
C7 C8 1.396(8) .
C8 C9 1.394(8) .
C8 H8 0.9300 .
C9 C10 1.376(9) .
C9 N21 1.418(8) .
C10 C11 1.377(9) .
C10 H10 0.9300 .
C11 C12 1.388(8) .
C11 N31 1.423(8) .
C12 H12 0.9300 .
C21 C26 1.353(17) .
C21 C22 1.376(16) .
C21 H32 0.9300 .
C22 C23 1.307(15) .
C22 H31 0.9300 .
C23 C24 1.357(11) .
C23 C231 1.487(12) .
C24 C25 1.384(12) .
C24 H28 0.9300 .
C25 C26 1.391(17) .
C25 C251 1.533(13) .
C26 H29 0.9300 .
C31 C36 1.367(14) .
C31 C32 1.427(15) .
C31 H37 0.9300 .
C32 C33 1.380(15) .
C32 H38 0.9300 .
C33 C34 1.378(12) .
C33 C331 1.502(11) .
C34 C35 1.380(11) .
C34 H40 0.9300 .
C35 C36 1.344(13) .
C35 C351 1.512(12) .
C36 H36 0.9300 .
C101 N12 1.315(8) .
C101 N11 1.352(9) .
C101 H15 0.9300 .
C102 C103 1.361(10) .
C102 N12 1.369(9) .
C102 H14 0.9300 .
C103 N11 1.381(8) .
C103 H13 0.9300 .
C201 N22 1.301(9) .
C201 N21 1.367(8) .
C201 H22 0.9300 .
C202 C203 1.352(11) .
C202 N22 1.381(9) .
C202 H24 0.9300 .
C203 N21 1.357(8) .
C203 H23 0.9300 .
C231 C232 1.489(12) .
C231 H33A 0.9700 .
C231 H33B 0.9700 .
C232 O1 1.198(9) .
C232 O2 1.228(10) .
C251 C252 1.474(12) .
C251 H26A 0.9700 .
C251 H26B 0.9700 .
C252 O4 1.241(10) .
C252 O3 1.265(9) .
C301 C302 1.343(10) .
C301 N31 1.390(8) .
C301 H21 0.9300 .
C302 N32 1.353(9) .
C302 H20 0.9300 .
C303 N32 1.325(8) .
C303 N31 1.359(8) .
C303 H19 0.9300 .
C331 C332 1.503(11) .
C331 H41A 0.9700 .
C331 H41B 0.9700 .
C332 O8 1.249(9) .
C332 O7 1.277(9) .
C351 C352 1.510(11) .
C351 H34A 0.9700 .
C351 H34B 0.9700 .
C352 O5 1.210(9) .
C352 O6 1.262(10) .
C401 N42 1.319(9) .
C401 N41 1.319(9) .
C401 H18 0.9300 .
C402 N42 1.303(10) .
C402 C403 1.372(11) .
C402 H17 0.9300 .
C403 N41 1.373(8) .
C403 H16 0.9300 .
N12 Cd2 2.265(6) 1_545
N32 Cd1 2.270(6) 1_565
O1 Cd2 2.336(5) 7_566
O1 Cd2 2.527(6) 1_545
O2 Cd2 2.350(6) 1_545
O5 Cd1 2.475(6) 2
O6 Cd1 2.379(6) 2
O7 Cd2 2.332(5) 2_545
O8 Cd2 2.542(5) 2_545
